data_2221882
loop_
_publ_author_name
'Liu, Jian-Feng'
'Xian, Hui-Duo'
'Zhao, Guo-Liang'

_publ_section_title
Tris{2-methoxy-6-[(4-methylphenyl)iminiomethyl]phenolato-\k^2^<i>O</i>,<i>O</i>'}tris(thiocyanato-\k<i>N</i>)cerium(III)
_journal_coeditor_code AT2767
_journal_issue 6
_journal_name_full 'Acta Crystallographica Section E'
_journal_page_first m650
_journal_paper_doi 10.1107/S1600536809016808
_journal_volume 65
_journal_year 2009
_chemical_formula_iupac '[Ce (N C S)3 (C15 H15 N O2)3]'
_chemical_formula_moiety 'C48 H45 Ce N6 O6 S3'
_chemical_formula_sum 'C48 H45 Ce N6 O6 S3'
_chemical_formula_weight 1038.23
_chemical_name_systematic
;
Tris{2-methoxy-6-[(4-methylphenyl)iminiomethyl]phenolato-
\k^2^<i>O</i>,<i>O</i>'}tris(thiocyanato-\k<i>N</i>)cerium(III)
;
_space_group_IT_number 14
_symmetry_cell_setting monoclinic
_symmetry_space_group_name_Hall '-P 2ybc'
_symmetry_space_group_name_H-M 'P 1 21/c 1'
_atom_sites_solution_hydrogens geom
_atom_sites_solution_primary direct
_atom_sites_solution_secondary difmap
_audit_creation_method SHELXL-97
_cell_angle_alpha 90.00
_cell_angle_beta 105.9790(10)
_cell_angle_gamma 90.00
_cell_formula_units_Z 4
_cell_length_a 16.6730(3)
_cell_length_b 14.2407(2)
_cell_length_c 22.1918(4)
_cell_measurement_reflns_used 5835
_cell_measurement_temperature 296(2)
_cell_measurement_theta_max 27.54
_cell_measurement_theta_min 1.91
_cell_volume 5065.53(15)
_computing_cell_refinement 'SAINT (Bruker, 2006)'
_computing_data_collection 'APEX2 (Bruker, 2006)'
_computing_data_reduction 'SAINT (Bruker, 2006)'
_computing_molecular_graphics 'SHELXTL (Sheldrick, 2008)'
_computing_publication_material 'SHELXTL (Sheldrick, 2008)'
_computing_structure_refinement 'SHELXL97 (Sheldrick, 2008)'
_computing_structure_solution 'SHELXS97 (Sheldrick, 2008)'
_diffrn_ambient_temperature 296(2)
_diffrn_measured_fraction_theta_full 0.995
_diffrn_measured_fraction_theta_max 0.995
_diffrn_measurement_device_type 'Bruker APEX2 area-detector diffractometer'
_diffrn_measurement_method 'phi and omega scans'
_diffrn_radiation_monochromator graphite
_diffrn_radiation_source 'fine-focus sealed tube'
_diffrn_radiation_type MoK\a
_diffrn_radiation_wavelength 0.71073
_diffrn_reflns_av_R_equivalents 0.0934
_diffrn_reflns_av_sigmaI/netI 0.0643
_diffrn_reflns_limit_h_max 21
_diffrn_reflns_limit_h_min -21
_diffrn_reflns_limit_k_max 18
_diffrn_reflns_limit_k_min -18
_diffrn_reflns_limit_l_max 28
_diffrn_reflns_limit_l_min -28
_diffrn_reflns_number 78580
_diffrn_reflns_theta_full 27.54
_diffrn_reflns_theta_max 27.54
_diffrn_reflns_theta_min 1.91
_diffrn_standards_decay_% 0
_exptl_absorpt_coefficient_mu 1.073
_exptl_absorpt_correction_T_max 0.909
_exptl_absorpt_correction_T_min 0.868
_exptl_absorpt_correction_type multi-scan
_exptl_absorpt_process_details '(SADABS; Sheldrick, 1996)'
_exptl_crystal_colour red
_exptl_crystal_density_diffrn 1.361
_exptl_crystal_density_method 'not measured'
_exptl_crystal_description block
_exptl_crystal_F_000 2116
_exptl_crystal_size_max 0.318
_exptl_crystal_size_mid 0.110
_exptl_crystal_size_min 0.089
_refine_diff_density_max 0.695
_refine_diff_density_min -0.443
_refine_ls_extinction_method none
_refine_ls_goodness_of_fit_ref 1.014
_refine_ls_hydrogen_treatment constr
_refine_ls_matrix_type full
_refine_ls_number_parameters 577
_refine_ls_number_reflns 11645
_refine_ls_number_restraints 0
_refine_ls_restrained_S_all 1.014
_refine_ls_R_factor_all 0.0914
_refine_ls_R_factor_gt 0.0451
_refine_ls_shift/su_max 0.001
_refine_ls_shift/su_mean 0.000
_refine_ls_structure_factor_coef Fsqd
_refine_ls_weighting_details 'calc w=1/[\s^2^(Fo^2^)+(0.0507P)^2^+0.4997P] where P=(Fo^2^+2Fc^2^)/3'
_refine_ls_weighting_scheme calc
_refine_ls_wR_factor_gt 0.0989
_refine_ls_wR_factor_ref 0.1172
_reflns_number_gt 7080
_reflns_number_total 11645
_reflns_threshold_expression >2sigma(I)
_cod_data_source_file at2767.cif
_cod_data_source_block I
_cod_original_sg_symbol_H-M 'P 21/c'
_cod_database_code 2221882
_cod_database_fobs_code 2221882

loop_
_symmetry_equiv_pos_as_xyz
'x, y, z'
'-x, y+1/2, -z+1/2'
'-x, -y, -z'
'x, -y-1/2, z-1/2'

loop_
_atom_site_type_symbol
_atom_site_label
_atom_site_fract_x
_atom_site_fract_y
_atom_site_fract_z
_atom_site_U_iso_or_equiv
_atom_site_adp_type
_atom_site_calc_flag
_atom_site_refinement_flags
_atom_site_occupancy
_atom_site_disorder_assembly
_atom_site_disorder_group
Ce Ce 0.288150(12) 0.224761(16) 0.107530(10) 0.04892(9) Uani d . 1 . .
N N1 0.0435(2) 0.3991(2) 0.06891(17) 0.0628(9) Uani d . 1 . .
H H1A 0.0889 0.3757 0.0641 0.075 Uiso calc R 1 . .
N N2 0.01915(18) 0.1230(2) -0.00249(14) 0.0515(8) Uani d . 1 . .
H H2A 0.0725 0.1260 0.0122 0.062 Uiso calc R 1 . .
N N3 0.52454(18) 0.0772(2) 0.08149(14) 0.0514(8) Uani d . 1 . .
H H3A 0.4756 0.0947 0.0825 0.062 Uiso calc R 1 . .
N N4 0.2818(2) 0.0638(3) 0.0534(2) 0.0775(11) Uani d . 1 . .
N N5 0.2213(2) 0.2751(3) -0.00586(18) 0.0709(10) Uani d . 1 . .
N N6 0.3894(3) 0.1422(4) 0.1973(2) 0.1028(16) Uani d . 1 . .
O O1 0.19791(16) 0.35765(19) 0.11193(12) 0.0588(7) Uani d . 1 . .
O O2 0.33583(18) 0.3607(2) 0.20127(13) 0.0738(8) Uani d . 1 . .
O O4 0.21751(17) 0.1993(2) 0.20688(12) 0.0667(8) Uani d . 1 . .
O O3 0.14905(14) 0.16000(19) 0.08899(11) 0.0551(7) Uani d . 1 . .
O O5 0.41707(15) 0.20818(18) 0.07955(13) 0.0584(7) Uani d . 1 . .
O O6 0.37866(18) 0.3824(2) 0.08337(14) 0.0704(8) Uani d . 1 . .
C C1 0.1272(3) 0.4575(3) 0.1663(2) 0.0677(12) Uani d . 1 . .
C C2 0.1980(3) 0.4088(3) 0.16063(19) 0.0578(10) Uani d . 1 . .
C C3 0.2725(3) 0.4159(3) 0.2102(2) 0.0682(12) Uani d . 1 . .
C C4 0.2754(4) 0.4707(4) 0.2615(2) 0.0977(17) Uani d . 1 . .
H H4A 0.3248 0.4754 0.2935 0.117 Uiso calc R 1 . .
C C5 0.2048(5) 0.5196(5) 0.2658(3) 0.115(2) Uani d . 1 . .
H H5B 0.2076 0.5570 0.3007 0.138 Uiso calc R 1 . .
C C6 0.1323(4) 0.5135(4) 0.2200(3) 0.0987(17) Uani d . 1 . .
H H6B 0.0856 0.5462 0.2237 0.118 Uiso calc R 1 . .
C C7 0.0516(3) 0.4487(3) 0.1193(2) 0.0709(13) Uani d . 1 . .
H H7A 0.0050 0.4799 0.1245 0.085 Uiso calc R 1 . .
C C8 0.4179(3) 0.3720(4) 0.2433(2) 0.1012(18) Uani d . 1 . .
H H8A 0.4179 0.4237 0.2710 0.152 Uiso calc R 1 . .
H H8B 0.4570 0.3842 0.2195 0.152 Uiso calc R 1 . .
H H8C 0.4337 0.3156 0.2673 0.152 Uiso calc R 1 . .
C C9 -0.0297(3) 0.3785(3) 0.0208(2) 0.0632(11) Uani d . 1 . .
C C10 -0.1078(3) 0.3844(4) 0.0299(3) 0.0831(14) Uani d . 1 . .
H H10A -0.1139 0.4047 0.0682 0.100 Uiso calc R 1 . .
C C11 -0.1764(3) 0.3603(4) -0.0173(3) 0.1001(18) Uani d . 1 . .
H H11A -0.2289 0.3642 -0.0104 0.120 Uiso calc R 1 . .
C C12 -0.1700(3) 0.3303(4) -0.0751(3) 0.0920(17) Uani d . 1 . .
C C13 -0.0910(3) 0.3242(4) -0.0832(3) 0.0849(14) Uani d . 1 . .
H H13A -0.0848 0.3032 -0.1214 0.102 Uiso calc R 1 . .
C C14 -0.0204(3) 0.3487(3) -0.0358(2) 0.0703(12) Uani d . 1 . .
H H14A 0.0323 0.3451 -0.0423 0.084 Uiso calc R 1 . .
C C15 -0.2448(4) 0.3010(5) -0.1284(3) 0.139(3) Uani d . 1 . .
H H15A -0.2950 0.3093 -0.1158 0.208 Uiso calc R 1 . .
H H15B -0.2393 0.2362 -0.1385 0.208 Uiso calc R 1 . .
H H15C -0.2473 0.3391 -0.1646 0.208 Uiso calc R 1 . .
C C16 0.5569(2) 0.2400(3) 0.0806(2) 0.0575(11) Uani d . 1 . .
C C17 0.4755(2) 0.2682(3) 0.08106(18) 0.0508(9) Uani d . 1 . .
C C18 0.4593(3) 0.3654(3) 0.08333(19) 0.0592(10) Uani d . 1 . .
C C19 0.5198(3) 0.4287(3) 0.0850(3) 0.0869(15) Uani d . 1 . .
H H19A 0.5079 0.4923 0.0867 0.104 Uiso calc R 1 . .
C C20 0.5990(3) 0.4020(4) 0.0841(3) 0.1019(19) Uani d . 1 . .
H H20A 0.6396 0.4473 0.0853 0.122 Uiso calc R 1 . .
C C21 0.6177(3) 0.3092(4) 0.0815(3) 0.0882(16) Uani d . 1 . .
H H21A 0.6709 0.2914 0.0803 0.106 Uiso calc R 1 . .
C C22 0.5762(2) 0.1438(3) 0.0800(2) 0.0602(11) Uani d . 1 . .
H H22A 0.6296 0.1274 0.0784 0.072 Uiso calc R 1 . .
C C23 0.3494(3) 0.4778(3) 0.0765(3) 0.0939(17) Uani d . 1 . .
H H23A 0.3917 0.5177 0.0686 0.141 Uiso calc R 1 . .
H H23B 0.3369 0.4975 0.1143 0.141 Uiso calc R 1 . .
H H23C 0.2999 0.4818 0.0421 0.141 Uiso calc R 1 . .
C C24 0.5377(2) -0.0203(3) 0.08167(17) 0.0501(9) Uani d . 1 . .
C C25 0.6082(3) -0.0598(3) 0.07191(19) 0.0609(11) Uani d . 1 . .
H H25A 0.6500 -0.0217 0.0649 0.073 Uiso calc R 1 . .
C C26 0.6169(3) -0.1559(3) 0.07255(19) 0.0651(11) Uani d . 1 . .
H H26A 0.6651 -0.1816 0.0659 0.078 Uiso calc R 1 . .
C C27 0.5570(3) -0.2153(3) 0.0826(2) 0.0644(11) Uani d . 1 . .
C C28 0.4859(3) -0.1741(3) 0.0922(2) 0.0737(13) Uani d . 1 . .
H H28A 0.4443 -0.2125 0.0992 0.088 Uiso calc R 1 . .
C C29 0.4753(3) -0.0776(3) 0.0916(2) 0.0649(11) Uani d . 1 . .
H H29A 0.4270 -0.0516 0.0977 0.078 Uiso calc R 1 . .
C C30 0.5667(3) -0.3199(3) 0.0834(2) 0.0914(16) Uani d . 1 . .
H H30A 0.6192 -0.3358 0.0762 0.137 Uiso calc R 1 . .
H H30B 0.5221 -0.3471 0.0512 0.137 Uiso calc R 1 . .
H H30C 0.5649 -0.3438 0.1235 0.137 Uiso calc R 1 . .
C C31 0.0119(2) 0.1586(3) 0.10127(17) 0.0494(9) Uani d . 1 . .
C C32 0.0991(2) 0.1697(3) 0.12478(18) 0.0490(9) Uani d . 1 . .
C C33 0.1316(2) 0.1910(3) 0.18852(18) 0.0536(10) Uani d . 1 . .
C C34 0.0806(3) 0.2031(3) 0.2268(2) 0.0669(12) Uani d . 1 . .
H H34A 0.1033 0.2179 0.2689 0.080 Uiso calc R 1 . .
C C35 -0.0054(3) 0.1933(3) 0.2027(2) 0.0712(13) Uani d . 1 . .
H H35A -0.0400 0.2020 0.2287 0.085 Uiso calc R 1 . .
C C36 -0.0391(3) 0.1712(3) 0.1416(2) 0.0666(12) Uani d . 1 . .
H H36A -0.0966 0.1643 0.1262 0.080 Uiso calc R 1 . .
C C37 -0.0236(2) 0.1367(3) 0.03787(18) 0.0530(10) Uani d . 1 . .
H H37A -0.0813 0.1315 0.0237 0.064 Uiso calc R 1 . .
C C38 0.2568(3) 0.2028(4) 0.2727(2) 0.0942(18) Uani d . 1 . .
H H38A 0.2162 0.1910 0.2952 0.141 Uiso calc R 1 . .
H H38B 0.2809 0.2638 0.2837 0.141 Uiso calc R 1 . .
H H38C 0.2998 0.1560 0.2836 0.141 Uiso calc R 1 . .
C C39 -0.0113(2) 0.1037(3) -0.06771(18) 0.0519(9) Uani d . 1 . .
C C40 0.0419(3) 0.1132(3) -0.1039(2) 0.0717(12) Uani d . 1 . .
H H40A 0.0974 0.1292 -0.0855 0.086 Uiso calc R 1 . .
C C41 0.0142(4) 0.0993(4) -0.1678(2) 0.0879(16) Uani d . 1 . .
H H41A 0.0513 0.1056 -0.1921 0.106 Uiso calc R 1 . .
C C42 -0.0673(4) 0.0762(3) -0.1959(2) 0.0792(14) Uani d . 1 . .
C C43 -0.1204(3) 0.0658(3) -0.1590(2) 0.0753(13) Uani d . 1 . .
H H43A -0.1756 0.0488 -0.1774 0.090 Uiso calc R 1 . .
C C44 -0.0934(3) 0.0801(3) -0.0949(2) 0.0639(11) Uani d . 1 . .
H H44A -0.1303 0.0737 -0.0705 0.077 Uiso calc R 1 . .
C C45 -0.0990(4) 0.0618(5) -0.2663(2) 0.120(2) Uani d . 1 . .
H H45A -0.0542 0.0716 -0.2850 0.180 Uiso calc R 1 . .
H H45B -0.1431 0.1057 -0.2835 0.180 Uiso calc R 1 . .
H H45C -0.1199 -0.0011 -0.2748 0.180 Uiso calc R 1 . .
C C46 0.2665(2) -0.0051(3) 0.0259(2) 0.0626(11) Uani d . 1 . .
C C47 0.1987(3) 0.3255(3) -0.0465(2) 0.0617(11) Uani d . 1 . .
C C48 0.4580(4) 0.1386(4) 0.2277(2) 0.0909(16) Uani d . 1 . .
S S1 0.24756(8) -0.10483(11) -0.01078(8) 0.1025(5) Uani d . 1 . .
S S2 0.16650(12) 0.39843(13) -0.10448(7) 0.1192(6) Uani d . 1 . .
S S3 0.55281(11) 0.13689(15) 0.27002(10) 0.1500(8) Uani d . 1 . .

loop_
_atom_site_aniso_label
_atom_site_aniso_U_11
_atom_site_aniso_U_22
_atom_site_aniso_U_33
_atom_site_aniso_U_12
_atom_site_aniso_U_13
_atom_site_aniso_U_23
Ce 0.04068(12) 0.05215(15) 0.04987(15) 0.00344(10) 0.00563(9) 0.00376(12)
N1 0.055(2) 0.059(2) 0.071(2) 0.0126(17) 0.0131(19) 0.006(2)
N2 0.0464(17) 0.056(2) 0.0494(19) -0.0025(15) 0.0082(15) -0.0033(16)
N3 0.0471(17) 0.048(2) 0.058(2) 0.0034(15) 0.0128(15) 0.0025(16)
N4 0.063(2) 0.068(3) 0.106(3) -0.005(2) 0.030(2) -0.016(2)
N5 0.073(2) 0.081(3) 0.055(2) 0.010(2) 0.011(2) 0.006(2)
N6 0.076(3) 0.142(5) 0.079(3) 0.033(3) 0.004(2) 0.038(3)
O1 0.0658(17) 0.0602(18) 0.0464(16) 0.0091(13) 0.0089(13) -0.0029(14)
O2 0.0677(19) 0.087(2) 0.0532(18) -0.0037(17) -0.0063(15) 0.0047(16)
O4 0.0588(17) 0.092(2) 0.0427(16) -0.0094(15) 0.0025(13) 0.0086(15)
O3 0.0458(14) 0.0679(19) 0.0523(16) -0.0030(13) 0.0146(12) -0.0054(14)
O5 0.0473(15) 0.0460(17) 0.083(2) -0.0026(12) 0.0200(14) 0.0005(14)
O6 0.0742(19) 0.0475(18) 0.090(2) 0.0081(14) 0.0242(17) 0.0017(16)
C1 0.080(3) 0.062(3) 0.064(3) 0.006(2) 0.025(3) -0.008(2)
C2 0.075(3) 0.051(3) 0.047(2) 0.000(2) 0.016(2) 0.002(2)
C3 0.080(3) 0.067(3) 0.053(3) -0.005(3) 0.010(2) -0.001(2)
C4 0.113(4) 0.116(5) 0.058(3) -0.023(4) 0.014(3) -0.025(3)
C5 0.140(6) 0.128(6) 0.081(4) -0.017(5) 0.037(4) -0.051(4)
C6 0.119(5) 0.095(4) 0.090(4) 0.010(4) 0.041(4) -0.029(3)
C7 0.079(3) 0.056(3) 0.084(3) 0.013(2) 0.033(3) -0.002(3)
C8 0.079(3) 0.104(4) 0.093(4) -0.015(3) -0.021(3) 0.003(3)
C9 0.062(3) 0.048(3) 0.073(3) 0.015(2) 0.009(2) 0.006(2)
C10 0.064(3) 0.080(4) 0.103(4) 0.023(3) 0.019(3) 0.002(3)
C11 0.064(3) 0.096(4) 0.133(5) 0.022(3) 0.015(4) 0.008(4)
C12 0.062(3) 0.069(4) 0.123(5) 0.013(3) -0.011(3) 0.024(3)
C13 0.090(4) 0.061(3) 0.090(4) 0.009(3) 0.001(3) 0.004(3)
C14 0.066(3) 0.056(3) 0.083(3) 0.007(2) 0.010(3) 0.009(3)
C15 0.093(4) 0.114(5) 0.163(6) 0.008(4) -0.043(4) 0.001(5)
C16 0.050(2) 0.052(3) 0.072(3) -0.0047(18) 0.019(2) 0.000(2)
C17 0.055(2) 0.044(2) 0.052(2) -0.0066(19) 0.0131(19) -0.0009(19)
C18 0.064(3) 0.049(3) 0.065(3) 0.001(2) 0.018(2) -0.001(2)
C19 0.088(4) 0.050(3) 0.125(5) -0.012(3) 0.034(3) -0.004(3)
C20 0.084(4) 0.063(4) 0.165(6) -0.031(3) 0.046(4) -0.014(4)
C21 0.062(3) 0.071(3) 0.136(5) -0.012(3) 0.035(3) -0.005(3)
C22 0.050(2) 0.056(3) 0.075(3) 0.001(2) 0.019(2) -0.004(2)
C23 0.113(4) 0.045(3) 0.131(5) 0.024(3) 0.046(4) 0.017(3)
C24 0.050(2) 0.050(2) 0.045(2) 0.0018(18) 0.0046(18) 0.0014(19)
C25 0.066(3) 0.055(3) 0.064(3) -0.002(2) 0.022(2) 0.001(2)
C26 0.076(3) 0.062(3) 0.055(3) 0.014(2) 0.013(2) -0.003(2)
C27 0.083(3) 0.047(3) 0.051(3) 0.004(2) -0.001(2) 0.000(2)
C28 0.072(3) 0.059(3) 0.080(3) -0.013(2) 0.004(3) 0.006(3)
C29 0.054(2) 0.061(3) 0.073(3) -0.001(2) 0.006(2) 0.002(2)
C30 0.122(4) 0.052(3) 0.087(4) 0.000(3) 0.006(3) -0.007(3)
C31 0.047(2) 0.053(2) 0.048(2) -0.0025(17) 0.0124(18) -0.0020(19)
C32 0.050(2) 0.049(2) 0.049(2) -0.0006(18) 0.0152(18) 0.0036(19)
C33 0.057(2) 0.051(2) 0.051(2) -0.0061(19) 0.013(2) 0.0070(19)
C34 0.079(3) 0.073(3) 0.049(2) -0.004(2) 0.018(2) -0.001(2)
C35 0.072(3) 0.084(3) 0.068(3) -0.008(2) 0.036(3) -0.009(3)
C36 0.053(2) 0.083(3) 0.068(3) -0.002(2) 0.024(2) -0.002(3)
C37 0.047(2) 0.053(2) 0.058(3) 0.0000(18) 0.013(2) 0.002(2)
C38 0.077(3) 0.153(6) 0.040(3) -0.018(3) -0.005(2) 0.014(3)
C39 0.057(2) 0.049(2) 0.047(2) 0.0000(18) 0.0089(19) -0.0025(19)
C40 0.069(3) 0.081(3) 0.067(3) -0.015(2) 0.022(2) -0.015(3)
C41 0.115(4) 0.092(4) 0.065(3) -0.026(3) 0.040(3) -0.019(3)
C42 0.114(4) 0.066(3) 0.054(3) -0.013(3) 0.018(3) -0.009(2)
C43 0.074(3) 0.075(3) 0.064(3) -0.010(2) -0.002(3) -0.012(3)
C44 0.060(3) 0.068(3) 0.061(3) -0.005(2) 0.013(2) -0.006(2)
C45 0.176(6) 0.114(5) 0.059(3) -0.029(4) 0.014(4) -0.020(3)
C46 0.043(2) 0.068(3) 0.080(3) -0.011(2) 0.021(2) -0.012(3)
C47 0.070(3) 0.072(3) 0.043(2) 0.017(2) 0.015(2) -0.008(2)
C48 0.092(4) 0.094(4) 0.077(4) 0.035(3) 0.008(3) 0.017(3)
S1 0.0706(8) 0.0955(10) 0.1541(14) -0.0343(7) 0.0519(9) -0.0574(10)
S2 0.1679(15) 0.1299(14) 0.0722(9) 0.0734(12) 0.0540(10) 0.0403(9)
S3 0.0956(12) 0.1407(17) 0.1694(18) 0.0401(11) -0.0382(12) -0.0171(14)

loop_
_atom_type_symbol
_atom_type_description
_atom_type_scat_dispersion_real
_atom_type_scat_dispersion_imag
_atom_type_scat_source
C C 0.0033 0.0016 'International Tables Vol C Tables 4.2.6.8 and 6.1.1.4'
H H 0.0000 0.0000 'International Tables Vol C Tables 4.2.6.8 and 6.1.1.4'
N N 0.0061 0.0033 'International Tables Vol C Tables 4.2.6.8 and 6.1.1.4'
O O 0.0106 0.0060 'International Tables Vol C Tables 4.2.6.8 and 6.1.1.4'
S S 0.1246 0.1234 'International Tables Vol C Tables 4.2.6.8 and 6.1.1.4'
Ce Ce -0.2486 2.6331 'International Tables Vol C Tables 4.2.6.8 and 6.1.1.4'

loop_
_geom_angle_atom_site_label_1
_geom_angle_atom_site_label_2
_geom_angle_atom_site_label_3
_geom_angle_site_symmetry_1
_geom_angle_site_symmetry_3
_geom_angle
_geom_angle_publ_flag
O5 Ce O3 . . 143.08(9) ?
O5 Ce O1 . . 133.75(9) ?
O3 Ce O1 . . 74.32(9) ?
O5 Ce N6 . . 72.93(12) ?
O3 Ce N6 . . 111.00(13) ?
O1 Ce N6 . . 128.14(12) ?
O5 Ce N5 . . 87.26(11) ?
O3 Ce N5 . . 78.58(11) ?
O1 Ce N5 . . 73.43(10) ?
N6 Ce N5 . . 157.54(13) ?
O5 Ce N4 . . 73.60(10) ?
O3 Ce N4 . . 70.59(10) ?
O1 Ce N4 . . 139.75(10) ?
N6 Ce N4 . . 83.45(15) ?
N5 Ce N4 . . 80.81(13) ?
O5 Ce O2 . . 99.72(9) ?
O3 Ce O2 . . 116.95(8) ?
O1 Ce O2 . . 58.93(9) ?
N6 Ce O2 . . 75.11(14) ?
N5 Ce O2 . . 119.74(11) ?
N4 Ce O2 . . 158.56(11) ?
O5 Ce O4 . . 142.27(9) ?
O3 Ce O4 . . 59.54(8) ?
O1 Ce O4 . . 70.74(9) ?
N6 Ce O4 . . 69.64(11) ?
N5 Ce O4 . . 130.40(10) ?
N4 Ce O4 . . 106.26(10) ?
O2 Ce O4 . . 66.27(9) ?
O5 Ce O6 . . 57.99(8) ?
O3 Ce O6 . . 143.41(9) ?
O1 Ce O6 . . 76.07(9) ?
N6 Ce O6 . . 104.06(13) ?
N5 Ce O6 . . 72.71(11) ?
N4 Ce O6 . . 124.87(10) ?
O2 Ce O6 . . 62.29(8) ?
O4 Ce O6 . . 127.83(8) ?
C7 N1 C9 . . 128.8(4) ?
C7 N1 H1A . . 115.6 ?
C9 N1 H1A . . 115.6 ?
C37 N2 C39 . . 128.2(3) ?
C37 N2 H2A . . 115.9 ?
C39 N2 H2A . . 115.9 ?
C22 N3 C24 . . 128.5(3) ?
C22 N3 H3A . . 115.7 ?
C24 N3 H3A . . 115.7 ?
C46 N4 Ce . . 169.8(3) ?
C47 N5 Ce . . 157.0(4) ?
C48 N6 Ce . . 145.1(5) ?
C2 O1 Ce . . 127.4(2) ?
C3 O2 C8 . . 118.3(4) ?
C3 O2 Ce . . 115.6(2) ?
C8 O2 Ce . . 125.8(3) ?
C33 O4 C38 . . 116.8(3) ?
C33 O4 Ce . . 114.0(2) ?
C38 O4 Ce . . 128.9(2) ?
C32 O3 Ce . . 126.7(2) ?
C17 O5 Ce . . 130.5(2) ?
C18 O6 C23 . . 118.3(3) ?
C18 O6 Ce . . 115.7(2) ?
C23 O6 Ce . . 125.8(3) ?
C7 C1 C2 . . 119.6(4) ?
C7 C1 C6 . . 120.7(5) ?
C2 C1 C6 . . 119.7(5) ?
O1 C2 C1 . . 122.8(4) ?
O1 C2 C3 . . 119.0(4) ?
C1 C2 C3 . . 118.3(4) ?
C4 C3 O2 . . 126.4(5) ?
C4 C3 C2 . . 120.6(5) ?
O2 C3 C2 . . 113.0(4) ?
C3 C4 C5 . . 120.3(5) ?
C3 C4 H4A . . 119.8 ?
C5 C4 H4A . . 119.8 ?
C6 C5 C4 . . 120.9(5) ?
C6 C5 H5B . . 119.6 ?
C4 C5 H5B . . 119.6 ?
C5 C6 C1 . . 120.3(5) ?
C5 C6 H6B . . 119.9 ?
C1 C6 H6B . . 119.9 ?
N1 C7 C1 . . 123.3(4) ?
N1 C7 H7A . . 118.4 ?
C1 C7 H7A . . 118.4 ?
O2 C8 H8A . . 109.5 ?
O2 C8 H8B . . 109.5 ?
H8A C8 H8B . . 109.5 ?
O2 C8 H8C . . 109.5 ?
H8A C8 H8C . . 109.5 ?
H8B C8 H8C . . 109.5 ?
C14 C9 C10 . . 120.2(5) ?
C14 C9 N1 . . 117.5(4) ?
C10 C9 N1 . . 122.2(4) ?
C11 C10 C9 . . 120.0(5) ?
C11 C10 H10A . . 120.0 ?
C9 C10 H10A . . 120.0 ?
C10 C11 C12 . . 121.7(5) ?
C10 C11 H11A . . 119.1 ?
C12 C11 H11A . . 119.1 ?
C13 C12 C11 . . 117.4(5) ?
C13 C12 C15 . . 119.3(6) ?
C11 C12 C15 . . 123.3(6) ?
C12 C13 C14 . . 121.7(5) ?
C12 C13 H13A . . 119.2 ?
C14 C13 H13A . . 119.2 ?
C9 C14 C13 . . 118.9(4) ?
C9 C14 H14A . . 120.5 ?
C13 C14 H14A . . 120.5 ?
C12 C15 H15A . . 109.5 ?
C12 C15 H15B . . 109.5 ?
H15A C15 H15B . . 109.5 ?
C12 C15 H15C . . 109.5 ?
H15A C15 H15C . . 109.5 ?
H15B C15 H15C . . 109.5 ?
C22 C16 C21 . . 120.9(4) ?
C22 C16 C17 . . 119.9(3) ?
C21 C16 C17 . . 119.2(4) ?
O5 C17 C18 . . 120.0(3) ?
O5 C17 C16 . . 122.0(4) ?
C18 C17 C16 . . 118.0(4) ?
C19 C18 O6 . . 127.7(4) ?
C19 C18 C17 . . 120.6(4) ?
O6 C18 C17 . . 111.8(3) ?
C18 C19 C20 . . 121.9(5) ?
C18 C19 H19A . . 119.1 ?
C20 C19 H19A . . 119.1 ?
C21 C20 C19 . . 119.9(4) ?
C21 C20 H20A . . 120.0 ?
C19 C20 H20A . . 120.0 ?
C20 C21 C16 . . 120.4(4) ?
C20 C21 H21A . . 119.8 ?
C16 C21 H21A . . 119.8 ?
N3 C22 C16 . . 124.0(4) ?
N3 C22 H22A . . 118.0 ?
C16 C22 H22A . . 118.0 ?
O6 C23 H23A . . 109.5 ?
O6 C23 H23B . . 109.5 ?
H23A C23 H23B . . 109.5 ?
O6 C23 H23C . . 109.5 ?
H23A C23 H23C . . 109.5 ?
H23B C23 H23C . . 109.5 ?
C25 C24 C29 . . 119.8(4) ?
C25 C24 N3 . . 122.9(3) ?
C29 C24 N3 . . 117.3(3) ?
C24 C25 C26 . . 119.8(4) ?
C24 C25 H25A . . 120.1 ?
C26 C25 H25A . . 120.1 ?
C27 C26 C25 . . 122.4(4) ?
C27 C26 H26A . . 118.8 ?
C25 C26 H26A . . 118.8 ?
C26 C27 C28 . . 117.0(4) ?
C26 C27 C30 . . 122.3(4) ?
C28 C27 C30 . . 120.7(4) ?
C29 C28 C27 . . 122.0(4) ?
C29 C28 H28A . . 119.0 ?
C27 C28 H28A . . 119.0 ?
C28 C29 C24 . . 119.1(4) ?
C28 C29 H29A . . 120.5 ?
C24 C29 H29A . . 120.5 ?
C27 C30 H30A . . 109.5 ?
C27 C30 H30B . . 109.5 ?
H30A C30 H30B . . 109.5 ?
C27 C30 H30C . . 109.5 ?
H30A C30 H30C . . 109.5 ?
H30B C30 H30C . . 109.5 ?
C37 C31 C36 . . 120.3(3) ?
C37 C31 C32 . . 120.2(3) ?
C36 C31 C32 . . 119.5(4) ?
O3 C32 C33 . . 120.1(3) ?
O3 C32 C31 . . 121.8(3) ?
C33 C32 C31 . . 118.1(3) ?
C34 C33 O4 . . 125.2(4) ?
C34 C33 C32 . . 121.4(4) ?
O4 C33 C32 . . 113.4(3) ?
C33 C34 C35 . . 119.8(4) ?
C33 C34 H34A . . 120.1 ?
C35 C34 H34A . . 120.1 ?
C36 C35 C34 . . 120.6(4) ?
C36 C35 H35A . . 119.7 ?
C34 C35 H35A . . 119.7 ?
C35 C36 C31 . . 120.6(4) ?
C35 C36 H36A . . 119.7 ?
C31 C36 H36A . . 119.7 ?
N2 C37 C31 . . 124.3(3) ?
N2 C37 H37A . . 117.9 ?
C31 C37 H37A . . 117.9 ?
O4 C38 H38A . . 109.5 ?
O4 C38 H38B . . 109.5 ?
H38A C38 H38B . . 109.5 ?
O4 C38 H38C . . 109.5 ?
H38A C38 H38C . . 109.5 ?
H38B C38 H38C . . 109.5 ?
C40 C39 C44 . . 119.8(4) ?
C40 C39 N2 . . 118.3(4) ?
C44 C39 N2 . . 121.8(3) ?
C39 C40 C41 . . 120.3(4) ?
C39 C40 H40A . . 119.8 ?
C41 C40 H40A . . 119.8 ?
C42 C41 C40 . . 120.8(4) ?
C42 C41 H41A . . 119.6 ?
C40 C41 H41A . . 119.6 ?
C43 C42 C41 . . 118.5(4) ?
C43 C42 C45 . . 120.0(5) ?
C41 C42 C45 . . 121.4(5) ?
C42 C43 C44 . . 121.2(4) ?
C42 C43 H43A . . 119.4 ?
C44 C43 H43A . . 119.4 ?
C39 C44 C43 . . 119.3(4) ?
C39 C44 H44A . . 120.4 ?
C43 C44 H44A . . 120.4 ?
C42 C45 H45A . . 109.5 ?
C42 C45 H45B . . 109.5 ?
H45A C45 H45B . . 109.5 ?
C42 C45 H45C . . 109.5 ?
H45A C45 H45C . . 109.5 ?
H45B C45 H45C . . 109.5 ?
N4 C46 S1 . . 177.7(5) ?
N5 C47 S2 . . 179.5(4) ?
N6 C48 S3 . . 178.3(6) ?

loop_
_geom_bond_atom_site_label_1
_geom_bond_atom_site_label_2
_geom_bond_site_symmetry_2
_geom_bond_distance
_geom_bond_publ_flag
Ce O5 . 2.408(2) ?
Ce O3 . 2.423(2) ?
Ce O1 . 2.436(3) ?
Ce N6 . 2.519(4) ?
Ce N5 . 2.558(4) ?
Ce N4 . 2.576(4) ?
Ce O2 . 2.792(3) ?
Ce O4 . 2.795(3) ?
Ce O6 . 2.838(3) ?
N1 C7 . 1.297(5) ?
N1 C9 . 1.414(5) ?
N1 H1A . 0.8600 ?
N2 C37 . 1.303(4) ?
N2 C39 . 1.422(5) ?
N2 H2A . 0.8600 ?
N3 C22 . 1.288(5) ?
N3 C24 . 1.406(5) ?
N3 H3A . 0.8600 ?
N4 C46 . 1.148(5) ?
N5 C47 . 1.132(5) ?
N6 C48 . 1.158(6) ?
O1 C2 . 1.303(4) ?
O2 C3 . 1.374(5) ?
O2 C8 . 1.437(5) ?
O4 C33 . 1.383(4) ?
O4 C38 . 1.429(5) ?
O3 C32 . 1.307(4) ?
O5 C17 . 1.289(4) ?
O6 C18 . 1.367(5) ?
O6 C23 . 1.436(5) ?
C1 C7 . 1.403(6) ?
C1 C2 . 1.405(6) ?
C1 C6 . 1.417(6) ?
C2 C3 . 1.418(6) ?
C3 C4 . 1.369(6) ?
C4 C5 . 1.394(8) ?
C4 H4A . 0.9300 ?
C5 C6 . 1.351(8) ?
C5 H5B . 0.9300 ?
C6 H6B . 0.9300 ?
C7 H7A . 0.9300 ?
C8 H8A . 0.9600 ?
C8 H8B . 0.9600 ?
C8 H8C . 0.9600 ?
C9 C14 . 1.375(6) ?
C9 C10 . 1.374(6) ?
C10 C11 . 1.364(7) ?
C10 H10A . 0.9300 ?
C11 C12 . 1.385(8) ?
C11 H11A . 0.9300 ?
C12 C13 . 1.380(7) ?
C12 C15 . 1.522(8) ?
C13 C14 . 1.390(6) ?
C13 H13A . 0.9300 ?
C14 H14A . 0.9300 ?
C15 H15A . 0.9600 ?
C15 H15B . 0.9600 ?
C15 H15C . 0.9600 ?
C16 C22 . 1.409(5) ?
C16 C21 . 1.410(6) ?
C16 C17 . 1.418(5) ?
C17 C18 . 1.414(5) ?
C18 C19 . 1.346(6) ?
C19 C20 . 1.379(7) ?
C19 H19A . 0.9300 ?
C20 C21 . 1.363(7) ?
C20 H20A . 0.9300 ?
C21 H21A . 0.9300 ?
C22 H22A . 0.9300 ?
C23 H23A . 0.9600 ?
C23 H23B . 0.9600 ?
C23 H23C . 0.9600 ?
C24 C25 . 1.373(5) ?
C24 C29 . 1.386(5) ?
C25 C26 . 1.376(6) ?
C25 H25A . 0.9300 ?
C26 C27 . 1.373(6) ?
C26 H26A . 0.9300 ?
C27 C28 . 1.391(6) ?
C27 C30 . 1.498(6) ?
C28 C29 . 1.385(6) ?
C28 H28A . 0.9300 ?
C29 H29A . 0.9300 ?
C30 H30A . 0.9600 ?
C30 H30B . 0.9600 ?
C30 H30C . 0.9600 ?
C31 C37 . 1.403(5) ?
C31 C36 . 1.406(5) ?
C31 C32 . 1.411(5) ?
C32 C33 . 1.402(5) ?
C33 C34 . 1.368(5) ?
C34 C35 . 1.393(6) ?
C34 H34A . 0.9300 ?
C35 C36 . 1.354(6) ?
C35 H35A . 0.9300 ?
C36 H36A . 0.9300 ?
C37 H37A . 0.9300 ?
C38 H38A . 0.9600 ?
C38 H38B . 0.9600 ?
C38 H38C . 0.9600 ?
C39 C40 . 1.358(5) ?
C39 C44 . 1.377(5) ?
C40 C41 . 1.379(6) ?
C40 H40A . 0.9300 ?
C41 C42 . 1.370(7) ?
C41 H41A . 0.9300 ?
C42 C43 . 1.368(6) ?
C42 C45 . 1.519(6) ?
C43 C44 . 1.384(6) ?
C43 H43A . 0.9300 ?
C44 H44A . 0.9300 ?
C45 H45A . 0.9600 ?
C45 H45B . 0.9600 ?
C45 H45C . 0.9600 ?
C46 S1 . 1.623(5) ?
C47 S2 . 1.626(5) ?
C48 S3 . 1.601(6) ?

loop_
_geom_hbond_atom_site_label_D
_geom_hbond_atom_site_label_H
_geom_hbond_atom_site_label_A
_geom_hbond_site_symmetry_A
_geom_hbond_distance_DH
_geom_hbond_distance_HA
_geom_hbond_distance_DA
_geom_hbond_angle_DHA
N1 H1A O1 . 0.86 1.85 2.556(4) 137.7
N2 H2A O3 . 0.86 1.89 2.583(4) 136.5
N3 H3A O5 . 0.86 1.88 2.579(4) 137.3

loop_
_geom_torsion_atom_site_label_1
_geom_torsion_atom_site_label_2
_geom_torsion_atom_site_label_3
_geom_torsion_atom_site_label_4
_geom_torsion_site_symmetry_1
_geom_torsion_site_symmetry_2
_geom_torsion_site_symmetry_3
_geom_torsion_site_symmetry_4
_geom_torsion
_geom_torsion_publ_flag
O5 Ce N4 C46 . . . . -145(2) ?
O3 Ce N4 C46 . . . . 26(2) ?
O1 Ce N4 C46 . . . . -5(2) ?
N6 Ce N4 C46 . . . . 141(2) ?
N5 Ce N4 C46 . . . . -55(2) ?
O2 Ce N4 C46 . . . . 141(2) ?
O4 Ce N4 C46 . . . . 74(2) ?
O6 Ce N4 C46 . . . . -117(2) ?
O5 Ce N5 C47 . . . . -93.6(9) ?
O3 Ce N5 C47 . . . . 120.7(9) ?
O1 Ce N5 C47 . . . . 43.8(9) ?
N6 Ce N5 C47 . . . . -121.4(9) ?
N4 Ce N5 C47 . . . . -167.4(9) ?
O2 Ce N5 C47 . . . . 6.0(9) ?
O4 Ce N5 C47 . . . . 89.0(9) ?
O6 Ce N5 C47 . . . . -36.4(9) ?
O5 Ce N6 C48 . . . . 39.4(8) ?
O3 Ce N6 C48 . . . . -179.5(8) ?
O1 Ce N6 C48 . . . . -93.3(8) ?
N5 Ce N6 C48 . . . . 68.6(10) ?
N4 Ce N6 C48 . . . . 114.2(8) ?
O2 Ce N6 C48 . . . . -65.9(8) ?
O4 Ce N6 C48 . . . . -135.7(8) ?
O6 Ce N6 C48 . . . . -10.1(8) ?
O5 Ce O1 C2 . . . . -95.1(3) ?
O3 Ce O1 C2 . . . . 113.1(3) ?
N6 Ce O1 C2 . . . . 8.5(4) ?
N5 Ce O1 C2 . . . . -164.4(3) ?
N4 Ce O1 C2 . . . . 143.2(3) ?
O2 Ce O1 C2 . . . . -22.8(3) ?
O4 Ce O1 C2 . . . . 50.5(3) ?
O6 Ce O1 C2 . . . . -88.6(3) ?
O5 Ce O2 C3 . . . . 153.7(3) ?
O3 Ce O2 C3 . . . . -30.7(3) ?
O1 Ce O2 C3 . . . . 18.0(3) ?
N6 Ce O2 C3 . . . . -137.0(3) ?
N5 Ce O2 C3 . . . . 61.3(3) ?
N4 Ce O2 C3 . . . . -136.7(3) ?
O4 Ce O2 C3 . . . . -63.1(3) ?
O6 Ce O2 C3 . . . . 107.9(3) ?
O5 Ce O2 C8 . . . . -31.8(4) ?
O3 Ce O2 C8 . . . . 143.8(3) ?
O1 Ce O2 C8 . . . . -167.5(4) ?
N6 Ce O2 C8 . . . . 37.5(3) ?
N5 Ce O2 C8 . . . . -124.2(3) ?
N4 Ce O2 C8 . . . . 37.9(5) ?
O4 Ce O2 C8 . . . . 111.5(4) ?
O6 Ce O2 C8 . . . . -77.5(3) ?
O5 Ce O4 C33 . . . . -158.6(2) ?
O3 Ce O4 C33 . . . . -19.6(2) ?
O1 Ce O4 C33 . . . . 63.2(3) ?
N6 Ce O4 C33 . . . . -151.0(3) ?
N5 Ce O4 C33 . . . . 17.1(3) ?
N4 Ce O4 C33 . . . . -74.6(3) ?
O2 Ce O4 C33 . . . . 126.8(3) ?
O6 Ce O4 C33 . . . . 116.7(3) ?
O5 Ce O4 C38 . . . . 28.0(4) ?
O3 Ce O4 C38 . . . . 167.1(4) ?
O1 Ce O4 C38 . . . . -110.2(4) ?
N6 Ce O4 C38 . . . . 35.7(4) ?
N5 Ce O4 C38 . . . . -156.2(4) ?
N4 Ce O4 C38 . . . . 112.1(4) ?
O2 Ce O4 C38 . . . . -46.5(4) ?
O6 Ce O4 C38 . . . . -56.6(4) ?
O5 Ce O3 C32 . . . . 160.2(3) ?
O1 Ce O3 C32 . . . . -54.5(3) ?
N6 Ce O3 C32 . . . . 70.9(3) ?
N5 Ce O3 C32 . . . . -130.3(3) ?
N4 Ce O3 C32 . . . . 145.6(3) ?
O2 Ce O3 C32 . . . . -12.5(3) ?
O4 Ce O3 C32 . . . . 22.1(3) ?
O6 Ce O3 C32 . . . . -91.6(3) ?
O3 Ce O5 C17 . . . . 156.3(3) ?
O1 Ce O5 C17 . . . . 25.6(4) ?
N6 Ce O5 C17 . . . . -101.3(4) ?
N5 Ce O5 C17 . . . . 89.4(3) ?
N4 Ce O5 C17 . . . . 170.7(4) ?
O2 Ce O5 C17 . . . . -30.3(3) ?
O4 Ce O5 C17 . . . . -93.8(3) ?
O6 Ce O5 C17 . . . . 18.2(3) ?
O5 Ce O6 C18 . . . . -15.5(3) ?
O3 Ce O6 C18 . . . . -153.3(2) ?
O1 Ce O6 C18 . . . . 170.0(3) ?
N6 Ce O6 C18 . . . . 43.6(3) ?
N5 Ce O6 C18 . . . . -113.3(3) ?
N4 Ce O6 C18 . . . . -48.2(3) ?
O2 Ce O6 C18 . . . . 108.0(3) ?
O4 Ce O6 C18 . . . . 118.5(3) ?
O5 Ce O6 C23 . . . . 169.9(4) ?
O3 Ce O6 C23 . . . . 32.2(4) ?
O1 Ce O6 C23 . . . . -4.6(3) ?
N6 Ce O6 C23 . . . . -131.0(4) ?
N5 Ce O6 C23 . . . . 72.1(4) ?
N4 Ce O6 C23 . . . . 137.2(4) ?
O2 Ce O6 C23 . . . . -66.6(4) ?
O4 Ce O6 C23 . . . . -56.1(4) ?
Ce O1 C2 C1 . . . . -154.3(3) ?
Ce O1 C2 C3 . . . . 25.6(5) ?
C7 C1 C2 O1 . . . . 2.6(7) ?
C6 C1 C2 O1 . . . . -178.6(4) ?
C7 C1 C2 C3 . . . . -177.3(4) ?
C6 C1 C2 C3 . . . . 1.5(6) ?
C8 O2 C3 C4 . . . . -11.6(7) ?
Ce O2 C3 C4 . . . . 163.4(4) ?
C8 O2 C3 C2 . . . . 170.8(4) ?
Ce O2 C3 C2 . . . . -14.2(4) ?
O1 C2 C3 C4 . . . . 178.5(4) ?
C1 C2 C3 C4 . . . . -1.6(7) ?
O1 C2 C3 O2 . . . . -3.8(6) ?
C1 C2 C3 O2 . . . . 176.1(4) ?
O2 C3 C4 C5 . . . . -176.7(5) ?
C2 C3 C4 C5 . . . . 0.7(8) ?
C3 C4 C5 C6 . . . . 0.4(10) ?
C4 C5 C6 C1 . . . . -0.5(10) ?
C7 C1 C6 C5 . . . . 178.3(5) ?
C2 C1 C6 C5 . . . . -0.5(8) ?
C9 N1 C7 C1 . . . . 174.4(4) ?
C2 C1 C7 N1 . . . . -1.9(7) ?
C6 C1 C7 N1 . . . . 179.3(4) ?
C7 N1 C9 C14 . . . . 161.3(4) ?
C7 N1 C9 C10 . . . . -20.9(7) ?
C14 C9 C10 C11 . . . . 0.2(7) ?
N1 C9 C10 C11 . . . . -177.5(5) ?
C9 C10 C11 C12 . . . . -0.4(8) ?
C10 C11 C12 C13 . . . . 0.9(8) ?
C10 C11 C12 C15 . . . . 178.8(5) ?
C11 C12 C13 C14 . . . . -1.1(8) ?
C15 C12 C13 C14 . . . . -179.1(5) ?
C10 C9 C14 C13 . . . . -0.4(7) ?
N1 C9 C14 C13 . . . . 177.4(4) ?
C12 C13 C14 C9 . . . . 0.9(7) ?
Ce O5 C17 C18 . . . . -18.9(6) ?
Ce O5 C17 C16 . . . . 161.0(3) ?
C22 C16 C17 O5 . . . . -1.5(6) ?
C21 C16 C17 O5 . . . . 179.1(4) ?
C22 C16 C17 C18 . . . . 178.4(4) ?
C21 C16 C17 C18 . . . . -1.0(6) ?
C23 O6 C18 C19 . . . . 8.5(7) ?
Ce O6 C18 C19 . . . . -166.5(4) ?
C23 O6 C18 C17 . . . . -171.3(4) ?
Ce O6 C18 C17 . . . . 13.7(4) ?
O5 C17 C18 C19 . . . . 180.0(4) ?
C16 C17 C18 C19 . . . . 0.1(6) ?
O5 C17 C18 O6 . . . . -0.2(6) ?
C16 C17 C18 O6 . . . . 179.9(4) ?
O6 C18 C19 C20 . . . . -179.4(5) ?
C17 C18 C19 C20 . . . . 0.4(8) ?
C18 C19 C20 C21 . . . . 0.0(9) ?
C19 C20 C21 C16 . . . . -1.0(9) ?
C22 C16 C21 C20 . . . . -177.9(5) ?
C17 C16 C21 C20 . . . . 1.4(8) ?
C24 N3 C22 C16 . . . . -179.3(4) ?
C21 C16 C22 N3 . . . . 177.4(4) ?
C17 C16 C22 N3 . . . . -2.0(7) ?
C22 N3 C24 C25 . . . . -8.8(6) ?
C22 N3 C24 C29 . . . . 171.9(4) ?
C29 C24 C25 C26 . . . . -0.6(6) ?
N3 C24 C25 C26 . . . . -179.8(4) ?
C24 C25 C26 C27 . . . . 0.1(7) ?
C25 C26 C27 C28 . . . . 0.1(6) ?
C25 C26 C27 C30 . . . . -179.8(4) ?
C26 C27 C28 C29 . . . . 0.2(7) ?
C30 C27 C28 C29 . . . . -179.9(4) ?
C27 C28 C29 C24 . . . . -0.6(7) ?
C25 C24 C29 C28 . . . . 0.8(6) ?
N3 C24 C29 C28 . . . . -179.9(4) ?
Ce O3 C32 C33 . . . . -22.8(5) ?
Ce O3 C32 C31 . . . . 157.6(3) ?
C37 C31 C32 O3 . . . . 0.0(6) ?
C36 C31 C32 O3 . . . . -179.0(4) ?
C37 C31 C32 C33 . . . . -179.6(4) ?
C36 C31 C32 C33 . . . . 1.3(6) ?
C38 O4 C33 C34 . . . . 12.6(6) ?
Ce O4 C33 C34 . . . . -161.6(3) ?
C38 O4 C33 C32 . . . . -168.2(4) ?
Ce O4 C33 C32 . . . . 17.6(4) ?
O3 C32 C33 C34 . . . . 178.9(4) ?
C31 C32 C33 C34 . . . . -1.5(6) ?
O3 C32 C33 O4 . . . . -0.3(5) ?
C31 C32 C33 O4 . . . . 179.3(3) ?
O4 C33 C34 C35 . . . . 179.7(4) ?
C32 C33 C34 C35 . . . . 0.6(7) ?
C33 C34 C35 C36 . . . . 0.5(7) ?
C34 C35 C36 C31 . . . . -0.6(7) ?
C37 C31 C36 C35 . . . . -179.4(4) ?
C32 C31 C36 C35 . . . . -0.3(7) ?
C39 N2 C37 C31 . . . . -177.6(4) ?
C36 C31 C37 N2 . . . . -179.3(4) ?
C32 C31 C37 N2 . . . . 1.6(6) ?
C37 N2 C39 C40 . . . . 165.0(4) ?
C37 N2 C39 C44 . . . . -12.1(6) ?
C44 C39 C40 C41 . . . . 0.0(7) ?
N2 C39 C40 C41 . . . . -177.1(4) ?
C39 C40 C41 C42 . . . . 0.3(8) ?
C40 C41 C42 C43 . . . . -1.0(8) ?
C40 C41 C42 C45 . . . . 179.3(5) ?
C41 C42 C43 C44 . . . . 1.4(8) ?
C45 C42 C43 C44 . . . . -178.9(5) ?
C40 C39 C44 C43 . . . . 0.3(7) ?
N2 C39 C44 C43 . . . . 177.4(4) ?
C42 C43 C44 C39 . . . . -1.0(7) ?
Ce N4 C46 S1 . . . . -141(8) ?
Ce N5 C47 S2 . . . . -1E1(5) ?
Ce N6 C48 S3 . . . . 50(19) ?
